data_7060529
loop_
_publ_author_name
'Al-Zoubi, Raed M.'
'Al-Jammal, Walid K.'
'Al-Zoubi, Mazhar S.'
'McDonald, Robert'
'Zarour, Ahmad'
'Yassin, Aksam'
'Al-Ansari, Abdulla'

_publ_section_title
;
 Copper(i)-catalyzed regioselective Ullmann-type coupling of primary
 carbamates and 5-substituted-1,2,3-triiodobenzenes: facile synthesis of
 2,3-diiodinated N-aryl carbamates
;
_journal_issue 19
_journal_name_full 'New Journal of Chemistry'
_journal_page_first 8432
_journal_page_last 8439
_journal_paper_doi 10.1039/D1NJ01332G
_journal_volume 45
_journal_year 2021
_chemical_formula_moiety 'C10 H11 I2 N O3'
_chemical_formula_sum 'C10 H11 I2 N O3'
_chemical_formula_weight 447.00
_chemical_name_systematic 'ethyl (2,3-diiodo-5-methoxyphenyl)carbamate'
_space_group_crystal_system triclinic
_space_group_IT_number 2
_space_group_name_Hall '-P 1'
_space_group_name_H-M_alt 'P -1'
_atom_sites_solution_hydrogens geom
_audit_creation_method SHELXL-2016/6
_audit_update_record
;
2020-04-15 deposited with the CCDC.	2021-04-03 downloaded from the CCDC.
;
_cell_angle_alpha 102.2361(8)
_cell_angle_beta 95.5377(8)
_cell_angle_gamma 92.5611(9)
_cell_formula_units_Z 4
_cell_length_a 4.7279(3)
_cell_length_b 14.6599(10)
_cell_length_c 19.2246(13)
_cell_measurement_reflns_used 8313
_cell_measurement_temperature 173(2)
_cell_measurement_theta_max 28.09
_cell_measurement_theta_min 2.18
_cell_volume 1293.21(15)
_computing_cell_refinement 'Bruker SAINT'
_computing_data_collection 'Bruker APEX2'
_computing_data_reduction 'Bruker SAINT'
_computing_molecular_graphics 'Bruker SHELXTL'
_computing_publication_material 'Bruker SHELXTL'
_computing_structure_refinement 'SHELXL-2016/6 (Sheldrick, 2016)'
_computing_structure_solution 'DIRDIF-2008 (Beurskens et al., 2008)'
_diffrn_ambient_temperature 173(2)
_diffrn_measured_fraction_theta_full 0.999
_diffrn_measured_fraction_theta_max 0.955
_diffrn_measurement_device_type 'Bruker APEX-II CCD'
_diffrn_measurement_method '\w scans'
_diffrn_radiation_type MoK\a
_diffrn_radiation_wavelength 0.71073
_diffrn_reflns_av_R_equivalents 0.0181
_diffrn_reflns_av_unetI/netI 0.0276
_diffrn_reflns_Laue_measured_fraction_full 0.999
_diffrn_reflns_Laue_measured_fraction_max 0.955
_diffrn_reflns_limit_h_max 6
_diffrn_reflns_limit_h_min -6
_diffrn_reflns_limit_k_max 19
_diffrn_reflns_limit_k_min -19
_diffrn_reflns_limit_l_max 25
_diffrn_reflns_limit_l_min -25
_diffrn_reflns_number 11890
_diffrn_reflns_point_group_measured_fraction_full 0.999
_diffrn_reflns_point_group_measured_fraction_max 0.955
_diffrn_reflns_theta_full 25.242
_diffrn_reflns_theta_max 28.428
_diffrn_reflns_theta_min 1.973
_exptl_absorpt_coefficient_mu 4.856
_exptl_absorpt_correction_T_max 0.9049
_exptl_absorpt_correction_T_min 0.2738
_exptl_absorpt_correction_type numerical
_exptl_absorpt_process_details 'SADABS 2016/2 (Krause et al., 2015)'
_exptl_crystal_colour colourless
_exptl_crystal_density_diffrn 2.296
_exptl_crystal_description rod
_exptl_crystal_F_000 832
_exptl_crystal_size_max 0.726
_exptl_crystal_size_mid 0.062
_exptl_crystal_size_min 0.028
_refine_diff_density_max 0.872
_refine_diff_density_min -0.617
_refine_diff_density_rms 0.110
_refine_ls_extinction_method none
_refine_ls_goodness_of_fit_ref 1.060
_refine_ls_hydrogen_treatment constr
_refine_ls_matrix_type full
_refine_ls_number_parameters 289
_refine_ls_number_reflns 6233
_refine_ls_number_restraints 0
_refine_ls_restrained_S_all 1.060
_refine_ls_R_factor_all 0.0334
_refine_ls_R_factor_gt 0.0272
_refine_ls_shift/su_max 0.001
_refine_ls_shift/su_mean 0.000
_refine_ls_structure_factor_coef Fsqd
_refine_ls_weighting_details 'w=1/[\s^2^(Fo^2^)+(0.0289P)^2^+1.1161P] where P=(Fo^2^+2Fc^2^)/3'
_refine_ls_weighting_scheme calc
_refine_ls_wR_factor_gt 0.0630
_refine_ls_wR_factor_ref 0.0665
_reflns_Friedel_coverage 0.000
_reflns_number_gt 5308
_reflns_number_total 6233
_reflns_threshold_expression 'I > 2\s(I)'
_cod_data_source_file d1nj01332g2.cif
_cod_data_source_block jus1710
_cod_depositor_comments 'Adding full bibliography for 7060529--7060530.cif.'
_cod_database_code 7060529
_shelx_shelxl_version_number 2016/6
_shelx_space_group_comment
; 
The symmetry employed for this shelxl refinement is uniquely defined 
by the following loop, which should always be used as a source of 
symmetry information in preference to the above space-group names. 
They are only intended as comments. 
;
_shelx_estimated_absorpt_t_min 0.126
_shelx_estimated_absorpt_t_max 0.876

loop_
_space_group_symop_operation_xyz
'x, y, z'
'-x, -y, -z'

loop_
_atom_site_label
_atom_site_type_symbol
_atom_site_fract_x
_atom_site_fract_y
_atom_site_fract_z
_atom_site_U_iso_or_equiv
_atom_site_adp_type
_atom_site_occupancy
_atom_site_site_symmetry_order
_atom_site_calc_flag
_atom_site_refinement_flags_posn
_atom_site_refinement_flags_adp
_atom_site_refinement_flags_occupancy
_atom_site_disorder_assembly
_atom_site_disorder_group
I1A I 0.53912(5) 0.12949(2) 0.57118(2) 0.03236(7) Uani 1 1 d . . . . .
I2A I 0.44327(6) 0.35142(2) 0.69200(2) 0.04231(8) Uani 1 1 d . . . . .
O1A O -0.2919(5) 0.09634(17) 0.36437(13) 0.0323(5) Uani 1 1 d . . . . .
O2A O 0.0619(5) 0.00146(16) 0.33413(12) 0.0280(5) Uani 1 1 d . . . . .
O3A O -0.2792(5) 0.42087(17) 0.48486(13) 0.0347(6) Uani 1 1 d . . . . .
N1A N 0.1614(6) 0.1247(2) 0.42307(15) 0.0276(6) Uani 1 1 d . . . . .
H1NA H 0.330437 0.101959 0.424953 0.033 Uiso 1 1 calc R U . . .
C1A C 0.1228(6) 0.2091(2) 0.47219(17) 0.0245(6) Uani 1 1 d . . . . .
C2A C 0.2758(6) 0.2281(2) 0.54024(17) 0.0245(6) Uani 1 1 d . . . . .
C3A C 0.2363(7) 0.3127(3) 0.58741(18) 0.0302(7) Uani 1 1 d . . . . .
C4A C 0.0500(7) 0.3749(2) 0.56829(18) 0.0313(7) Uani 1 1 d . . . . .
H4A H 0.024492 0.431387 0.601218 0.038 Uiso 1 1 calc R U . . .
C5A C -0.1009(7) 0.3545(2) 0.50035(18) 0.0298(7) Uani 1 1 d . . . . .
C6A C -0.0621(7) 0.2721(2) 0.45164(18) 0.0283(7) Uani 1 1 d . . . . .
H6A H -0.161099 0.259045 0.404849 0.034 Uiso 1 1 calc R U . . .
C7A C -0.0468(6) 0.0767(2) 0.37323(17) 0.0248(6) Uani 1 1 d . . . . .
C8A C -0.1323(7) -0.0504(3) 0.27465(18) 0.0334(8) Uani 1 1 d . . . . .
H8A H -0.196534 -0.008898 0.242665 0.040 Uiso 1 1 calc R U . . .
H8B H -0.301585 -0.076151 0.292416 0.040 Uiso 1 1 calc R U . . .
C9A C 0.0226(10) -0.1279(3) 0.2350(2) 0.0577(13) Uani 1 1 d . . . . .
H9A H -0.104193 -0.164274 0.194286 0.069 Uiso 1 1 calc R U . . .
H9B H 0.189310 -0.101629 0.217515 0.069 Uiso 1 1 calc R U . . .
H9C H 0.084669 -0.168621 0.267072 0.069 Uiso 1 1 calc R U . . .
C10A C -0.4380(8) 0.4027(3) 0.41750(19) 0.0346(8) Uani 1 1 d . . . . .
H10A H -0.554847 0.455358 0.413676 0.041 Uiso 1 1 calc R U . . .
H10B H -0.308535 0.394547 0.380119 0.041 Uiso 1 1 calc R U . . .
H10C H -0.561748 0.345555 0.411556 0.041 Uiso 1 1 calc R U . . .
I1B I 1.10616(5) 0.39252(2) 0.25632(2) 0.03874(7) Uani 1 1 d . . . . .
I2B I 1.35192(5) 0.15891(2) 0.23177(2) 0.03606(7) Uani 1 1 d . . . . .
O1B O 0.3171(6) 0.39057(19) 0.02905(14) 0.0429(6) Uani 1 1 d . . . . .
O2B O 0.3920(6) 0.51727(18) 0.12029(13) 0.0400(6) Uani 1 1 d . . . . .
O3B O 0.7127(6) 0.0844(2) -0.01808(15) 0.0481(7) Uani 1 1 d . . . . .
N1B N 0.6481(6) 0.3967(2) 0.12614(16) 0.0348(7) Uani 1 1 d . . . . .
H1NB H 0.723868 0.436108 0.165334 0.042 Uiso 1 1 calc R U . . .
C1B C 0.7574(7) 0.3090(2) 0.11395(18) 0.0287(7) Uani 1 1 d . . . . .
C2B C 0.9634(7) 0.2888(2) 0.16493(17) 0.0274(7) Uani 1 1 d . . . . .
C3B C 1.0734(7) 0.2001(3) 0.15385(18) 0.0298(7) Uani 1 1 d . . . . .
C4B C 0.9868(7) 0.1334(3) 0.09263(19) 0.0329(7) Uani 1 1 d . . . . .
H4B H 1.063896 0.073778 0.085092 0.039 Uiso 1 1 calc R U . . .
C5B C 0.7835(7) 0.1547(3) 0.04166(19) 0.0331(7) Uani 1 1 d . . . . .
C6B C 0.6687(7) 0.2408(3) 0.05189(18) 0.0319(7) Uani 1 1 d . . . . .
H6B H 0.529541 0.253741 0.016853 0.038 Uiso 1 1 calc R U . . .
C7B C 0.4398(7) 0.4308(3) 0.08610(18) 0.0309(7) Uani 1 1 d . . . . .
C8B C 0.1818(9) 0.5648(3) 0.0829(2) 0.0403(9) Uani 1 1 d . . . . .
H8C H -0.003805 0.527964 0.073510 0.048 Uiso 1 1 calc R U . . .
H8D H 0.244254 0.571566 0.036449 0.048 Uiso 1 1 calc R U . . .
C9B C 0.1530(13) 0.6587(3) 0.1289(3) 0.0745(17) Uani 1 1 d . . . . .
H9D H 0.012327 0.691805 0.104635 0.089 Uiso 1 1 calc R U . . .
H9E H 0.090168 0.651255 0.174603 0.089 Uiso 1 1 calc R U . . .
H9F H 0.337363 0.694705 0.137670 0.089 Uiso 1 1 calc R U . . .
C10B C 0.4825(9) 0.0965(3) -0.0676(2) 0.0469(10) Uani 1 1 d . . . . .
H10D H 0.454851 0.041595 -0.107371 0.056 Uiso 1 1 calc R U . . .
H10E H 0.308633 0.103802 -0.043541 0.056 Uiso 1 1 calc R U . . .
H10F H 0.524755 0.152433 -0.085998 0.056 Uiso 1 1 calc R U . . .

loop_
_atom_site_aniso_label
_atom_site_aniso_U_11
_atom_site_aniso_U_22
_atom_site_aniso_U_33
_atom_site_aniso_U_23
_atom_site_aniso_U_13
_atom_site_aniso_U_12
I1A 0.03298(12) 0.03113(13) 0.03262(12) 0.00822(9) -0.00309(9) 0.00664(9)
I2A 0.04820(15) 0.04178(15) 0.03004(13) -0.00189(10) -0.00965(10) 0.00530(11)
O1A 0.0196(11) 0.0366(14) 0.0372(13) 0.0003(11) -0.0001(9) 0.0063(10)
O2A 0.0267(11) 0.0252(12) 0.0286(12) -0.0005(9) -0.0029(9) 0.0058(9)
O3A 0.0392(13) 0.0256(13) 0.0378(14) 0.0026(10) -0.0004(11) 0.0154(11)
N1A 0.0204(12) 0.0283(15) 0.0310(14) -0.0010(12) 0.0023(11) 0.0065(11)
C1A 0.0220(14) 0.0253(16) 0.0258(15) 0.0040(13) 0.0037(12) 0.0025(12)
C2A 0.0208(14) 0.0254(16) 0.0278(16) 0.0083(13) 0.0002(12) 0.0021(12)
C3A 0.0245(15) 0.0367(19) 0.0261(16) 0.0016(14) -0.0009(13) 0.0007(14)
C4A 0.0339(17) 0.0276(18) 0.0294(17) -0.0006(14) 0.0031(14) 0.0041(14)
C5A 0.0309(17) 0.0285(18) 0.0295(17) 0.0047(14) 0.0013(13) 0.0078(14)
C6A 0.0272(16) 0.0305(18) 0.0264(16) 0.0046(13) 0.0017(13) 0.0017(13)
C7A 0.0236(15) 0.0278(17) 0.0227(15) 0.0035(13) 0.0042(12) 0.0044(13)
C8A 0.0334(18) 0.0321(19) 0.0293(17) -0.0022(14) -0.0034(14) 0.0016(15)
C9A 0.058(3) 0.050(3) 0.048(3) -0.021(2) -0.016(2) 0.022(2)
C10A 0.0366(19) 0.0318(19) 0.0356(19) 0.0078(15) 0.0001(15) 0.0111(15)
I1B 0.04131(14) 0.04106(15) 0.02931(12) 0.00028(10) -0.00483(10) 0.00784(11)
I2B 0.03280(12) 0.03950(14) 0.03841(13) 0.01488(11) 0.00004(9) 0.00719(10)
O1B 0.0486(15) 0.0396(15) 0.0349(14) 0.0001(12) -0.0100(12) 0.0134(12)
O2B 0.0493(15) 0.0352(14) 0.0331(13) 0.0038(11) -0.0046(11) 0.0146(12)
O3B 0.0521(17) 0.0392(16) 0.0433(16) -0.0074(12) -0.0103(13) 0.0120(13)
N1B 0.0410(16) 0.0317(16) 0.0282(15) 0.0011(12) -0.0051(12) 0.0089(13)
C1B 0.0289(16) 0.0305(18) 0.0287(17) 0.0091(14) 0.0063(13) 0.0049(14)
C2B 0.0257(15) 0.0301(18) 0.0253(16) 0.0051(13) 0.0010(12) -0.0011(13)
C3B 0.0257(16) 0.0361(19) 0.0301(17) 0.0133(15) 0.0019(13) 0.0021(14)
C4B 0.0337(18) 0.0293(18) 0.0345(18) 0.0049(15) 0.0014(14) 0.0049(14)
C5B 0.0305(17) 0.0336(19) 0.0320(18) 0.0000(15) 0.0025(14) 0.0036(14)
C6B 0.0311(17) 0.0361(19) 0.0268(16) 0.0047(14) -0.0009(13) 0.0040(14)
C7B 0.0304(17) 0.0336(19) 0.0299(17) 0.0084(15) 0.0038(14) 0.0057(14)
C8B 0.052(2) 0.038(2) 0.0312(19) 0.0098(16) -0.0006(16) 0.0100(18)
C9B 0.104(4) 0.050(3) 0.058(3) -0.004(2) -0.026(3) 0.037(3)
C10B 0.052(2) 0.046(2) 0.036(2) -0.0021(18) -0.0065(18) 0.0037(19)

loop_
_atom_type_symbol
_atom_type_description
_atom_type_scat_dispersion_real
_atom_type_scat_dispersion_imag
_atom_type_scat_source
C C 0.0033 0.0016 'International Tables Vol C Tables 4.2.6.8 and 6.1.1.4'
H H 0.0000 0.0000 'International Tables Vol C Tables 4.2.6.8 and 6.1.1.4'
N N 0.0061 0.0033 'International Tables Vol C Tables 4.2.6.8 and 6.1.1.4'
O O 0.0106 0.0060 'International Tables Vol C Tables 4.2.6.8 and 6.1.1.4'
I I -0.4742 1.8119 'International Tables Vol C Tables 4.2.6.8 and 6.1.1.4'

loop_
_geom_angle_atom_site_label_1
_geom_angle_atom_site_label_2
_geom_angle_atom_site_label_3
_geom_angle
_geom_angle_site_symmetry_1
_geom_angle_site_symmetry_3
_geom_angle_publ_flag
C7A O2A C8A 114.2(2) . . ?
C5A O3A C10A 118.0(3) . . ?
C7A N1A C1A 124.1(3) . . ?
C6A C1A C2A 121.1(3) . . ?
C6A C1A N1A 119.6(3) . . ?
C2A C1A N1A 119.2(3) . . ?
C1A C2A C3A 118.0(3) . . ?
C1A C2A I1A 120.2(2) . . ?
C3A C2A I1A 121.7(2) . . ?
C4A C3A C2A 121.5(3) . . ?
C4A C3A I2A 115.4(2) . . ?
C2A C3A I2A 123.1(2) . . ?
C3A C4A C5A 119.6(3) . . ?
O3A C5A C4A 116.1(3) . . ?
O3A C5A C6A 123.5(3) . . ?
C4A C5A C6A 120.4(3) . . ?
C1A C6A C5A 119.4(3) . . ?
O1A C7A O2A 124.2(3) . . ?
O1A C7A N1A 126.8(3) . . ?
O2A C7A N1A 109.0(3) . . ?
O2A C8A C9A 107.7(3) . . ?
C7B O2B C8B 115.6(3) . . ?
C5B O3B C10B 117.9(3) . . ?
C7B N1B C1B 129.4(3) . . ?
N1B C1B C6B 121.7(3) . . ?
N1B C1B C2B 119.0(3) . . ?
C6B C1B C2B 119.3(3) . . ?
C1B C2B C3B 119.7(3) . . ?
C1B C2B I1B 119.3(2) . . ?
C3B C2B I1B 121.0(2) . . ?
C4B C3B C2B 120.9(3) . . ?
C4B C3B I2B 116.6(3) . . ?
C2B C3B I2B 122.4(2) . . ?
C3B C4B C5B 119.0(3) . . ?
O3B C5B C6B 123.8(3) . . ?
O3B C5B C4B 114.9(3) . . ?
C6B C5B C4B 121.3(3) . . ?
C5B C6B C1B 119.9(3) . . ?
O1B C7B O2B 124.7(3) . . ?
O1B C7B N1B 126.4(3) . . ?
O2B C7B N1B 108.9(3) . . ?
O2B C8B C9B 108.2(3) . . ?

loop_
_geom_bond_atom_site_label_1
_geom_bond_atom_site_label_2
_geom_bond_distance
_geom_bond_site_symmetry_2
_geom_bond_publ_flag
I1A C2A 2.092(3) . ?
I2A C3A 2.100(3) . ?
O1A C7A 1.212(4) . ?
O2A C7A 1.349(4) . ?
O2A C8A 1.448(4) . ?
O3A C5A 1.376(4) . ?
O3A C10A 1.400(4) . ?
N1A C7A 1.361(4) . ?
N1A C1A 1.419(4) . ?
C1A C6A 1.391(4) . ?
C1A C2A 1.399(4) . ?
C2A C3A 1.404(5) . ?
C3A C4A 1.377(5) . ?
C4A C5A 1.393(5) . ?
C5A C6A 1.395(5) . ?
C8A C9A 1.491(5) . ?
I1B C2B 2.098(3) . ?
I2B C3B 2.102(3) . ?
O1B C7B 1.208(4) . ?
O2B C7B 1.339(4) . ?
O2B C8B 1.458(4) . ?
O3B C5B 1.374(4) . ?
O3B C10B 1.418(5) . ?
N1B C7B 1.368(4) . ?
N1B C1B 1.389(4) . ?
C1B C6B 1.400(5) . ?
C1B C2B 1.400(5) . ?
C2B C3B 1.404(5) . ?
C3B C4B 1.376(5) . ?
C4B C5B 1.399(5) . ?
C5B C6B 1.379(5) . ?
C8B C9B 1.489(6) . ?

loop_
_geom_torsion_atom_site_label_1
_geom_torsion_atom_site_label_2
_geom_torsion_atom_site_label_3
_geom_torsion_atom_site_label_4
_geom_torsion
_geom_torsion_site_symmetry_1
_geom_torsion_site_symmetry_2
_geom_torsion_site_symmetry_3
_geom_torsion_site_symmetry_4
_geom_torsion_publ_flag
C7A N1A C1A C6A -33.4(5) . . . . ?
C7A N1A C1A C2A 147.7(3) . . . . ?
C6A C1A C2A C3A 0.2(5) . . . . ?
N1A C1A C2A C3A 179.2(3) . . . . ?
C6A C1A C2A I1A 177.4(2) . . . . ?
N1A C1A C2A I1A -3.7(4) . . . . ?
C1A C2A C3A C4A 1.0(5) . . . . ?
I1A C2A C3A C4A -176.1(3) . . . . ?
C1A C2A C3A I2A 179.0(2) . . . . ?
I1A C2A C3A I2A 1.9(4) . . . . ?
C2A C3A C4A C5A -0.8(5) . . . . ?
I2A C3A C4A C5A -178.9(3) . . . . ?
C10A O3A C5A C4A -179.2(3) . . . . ?
C10A O3A C5A C6A 2.6(5) . . . . ?
C3A C4A C5A O3A -178.9(3) . . . . ?
C3A C4A C5A C6A -0.6(5) . . . . ?
C2A C1A C6A C5A -1.6(5) . . . . ?
N1A C1A C6A C5A 179.5(3) . . . . ?
O3A C5A C6A C1A 180.0(3) . . . . ?
C4A C5A C6A C1A 1.8(5) . . . . ?
C8A O2A C7A O1A 6.0(4) . . . . ?
C8A O2A C7A N1A -174.3(3) . . . . ?
C1A N1A C7A O1A -2.0(5) . . . . ?
C1A N1A C7A O2A 178.3(3) . . . . ?
C7A O2A C8A C9A 177.3(3) . . . . ?
C7B N1B C1B C6B 3.5(6) . . . . ?
C7B N1B C1B C2B -177.0(3) . . . . ?
N1B C1B C2B C3B 179.2(3) . . . . ?
C6B C1B C2B C3B -1.3(5) . . . . ?
N1B C1B C2B I1B -1.5(4) . . . . ?
C6B C1B C2B I1B 178.0(2) . . . . ?
C1B C2B C3B C4B 1.7(5) . . . . ?
I1B C2B C3B C4B -177.6(3) . . . . ?
C1B C2B C3B I2B -173.8(2) . . . . ?
I1B C2B C3B I2B 6.9(4) . . . . ?
C2B C3B C4B C5B -0.9(5) . . . . ?
I2B C3B C4B C5B 174.8(3) . . . . ?
C10B O3B C5B C6B -8.5(6) . . . . ?
C10B O3B C5B C4B 172.1(3) . . . . ?
C3B C4B C5B O3B 179.2(3) . . . . ?
C3B C4B C5B C6B -0.2(5) . . . . ?
O3B C5B C6B C1B -178.8(3) . . . . ?
C4B C5B C6B C1B 0.6(5) . . . . ?
N1B C1B C6B C5B 179.7(3) . . . . ?
C2B C1B C6B C5B 0.2(5) . . . . ?
C8B O2B C7B O1B -2.1(5) . . . . ?
C8B O2B C7B N1B 177.7(3) . . . . ?
C1B N1B C7B O1B -3.6(6) . . . . ?
C1B N1B C7B O2B 176.5(3) . . . . ?
C7B O2B C8B C9B 179.1(4) . . . . ?
